data_5910238
loop_
_publ_author_name
'Wyckoff, R. W. G.'

_publ_section_title
;
Page 455 from the Structure of Crystals, vol. 3 by Wyckoff R W G. 
published by Interscience Publishers, Inc. in 1951 
;
_journal_name_full 'The Structure of Crystals'
_journal_page_first 455
_journal_page_last 455
_journal_volume 3
_journal_year 1951
_chemical_formula_structural Cs3TaO8
_chemical_formula_sum 'Cs3 O8 Ta'
_space_group_IT_number 121
_symmetry_cell_setting tetragonal
_symmetry_Int_Tables_number 121
_symmetry_space_group_name_Hall 'I -4 2'
_symmetry_space_group_name_H-M 'I -4 2 m'
_audit_creation_date 2006-20-07
_audit_creation_method
;
Page 455 from the Structure of Crystals, vol. 3 by Wyckoff R W G. 
published by Interscience Publishers, Inc. in 1951 
;
_audit_update_record 'created by Girish Upreti, Portland State University'
_cell_angle_alpha 90
_cell_angle_beta 90
_cell_angle_gamma 90
_cell_length_a 7.37
_cell_length_b 7.37
_cell_length_c 8.34
_cell_volume 453.003
_cod_original_formula_sum 'Cs3 Ta O8'
_cod_database_code 5910238

loop_
_symmetry_equiv_pos_as_xyz
x,y,z
y,-x,-z
-y,x,-z
x,-y,-z
-x,y,-z
-x,-y,z
-y,-x,z
y,x,z
x+1/2,y+1/2,z+1/2
y+1/2,-x+1/2,-z+1/2
-y+1/2,x+1/2,-z+1/2
x+1/2,-y+1/2,-z+1/2
-x+1/2,y+1/2,-z+1/2
-x+1/2,-y+1/2,z+1/2
-y+1/2,-x+1/2,z+1/2
y+1/2,x+1/2,z+1/2

loop_
_atom_site_fract_x
_atom_site_fract_y
_atom_site_fract_z
_atom_site_label
0.00000 0.00000 0.00000 Ta1
0.50000 0.50000 0.50000 Ta2
0.00000 0.00000 0.50000 Cs1
0.50000 0.50000 0.00000 Cs2
0.00000 0.50000 0.25000 Cs3
0.00000 0.50000 0.75000 Cs4
0.14200 0.14200 0.18300 O1
-0.14200 -0.14200 -0.18300 O2
0.14200 -0.14200 -0.18300 O3
-0.14200 0.14200 -0.18300 O4
0.21100 0.21100 0.03000 O5
-0.21100 -0.21100 0.03000 O6
0.21100 -0.21100 -0.03000 O7
-0.21100 0.21100 -0.03000 O8
